data_7716529
loop_
_publ_author_name
'Kirk, Ryan M.'
'Hill, Anthony F.'

_publ_section_title
;
 Electrophilic As-functionalisation of &#x3c3;-arsolido complexes.
;
_journal_issue 28
_journal_name_full 'Dalton transactions (Cambridge, England : 2003)'
_journal_page_first 11959
_journal_page_last 11969
_journal_paper_doi 10.1039/d4dt01371a
_journal_volume 53
_journal_year 2024
_chemical_formula_moiety 'I, C10 H18 As'
_chemical_formula_sum 'C10 H18 As I'
_chemical_formula_weight 340.06
_chemical_properties_physical Moisture-sensitive
_space_group_crystal_system monoclinic
_space_group_IT_number 14
_space_group_name_Hall '-P 2ybc'
_space_group_name_H-M_alt 'P 1 21/c 1'
_atom_sites_solution_hydrogens geom
_atom_sites_solution_primary dual
_audit_creation_date 2022-01-29
_audit_creation_method
;
Olex2 1.3
(compiled 2020.11.12 svn.r5f609507 for OlexSys, GUI svn.r6408)
;
_audit_update_record
;
2022-01-29 deposited with the CCDC.	2024-06-27 downloaded from the CCDC.
;
_cell_angle_alpha 90
_cell_angle_beta 91.549(4)
_cell_angle_gamma 90
_cell_formula_units_Z 4
_cell_length_a 7.9883(4)
_cell_length_b 7.6338(3)
_cell_length_c 21.1208(8)
_cell_measurement_reflns_used 8577
_cell_measurement_temperature 149.99(10)
_cell_measurement_theta_max 31.9870
_cell_measurement_theta_min 3.6540
_cell_volume 1287.50(10)
_computing_cell_refinement 'CrysAlisPro 1.171.40.79a (Rigaku OD, 2020)'
_computing_data_collection 'CrysAlisPro 1.171.40.79a (Rigaku OD, 2020)'
_computing_data_reduction 'CrysAlisPro 1.171.40.79a (Rigaku OD, 2020)'
_computing_molecular_graphics 'Olex2 1.3 (Dolomanov et al., 2009)'
_computing_publication_material 'Olex2 1.3 (Dolomanov et al., 2009)'
_computing_structure_refinement 'SHELXL 2018/3 (Sheldrick, 2015)'
_computing_structure_solution 'SHELXT 2018/2 (Sheldrick, 2018)'
_diffrn_ambient_environment N~2~
_diffrn_ambient_temperature 149.99(10)
_diffrn_detector 'CCD plate'
_diffrn_detector_area_resol_mean 5.1872
_diffrn_detector_type Atlas
_diffrn_measured_fraction_theta_full 0.998
_diffrn_measured_fraction_theta_max 0.922
_diffrn_measurement_details
;
List of Runs (angles in degrees, time in seconds):

  # Type    Start    End  Width  t~exp~   \w     \q     \k     \f   Frames
#--------------------------------------------------------------------------
  1  \w    -94.00 -22.00   1.00   60.00    --  -17.53 155.00   0.72   72
  2  \w    -93.00 -33.00   1.00   60.00    --  -17.53 153.00 -99.35   60
  3  \w    -22.00  97.00   1.00   60.00    --   17.84  19.00-120.00  119
  4  \w     -6.00  92.00   1.00   60.00    --   17.84  37.00 -30.00   98
  5  \w     -5.00  42.00   1.00   60.00    --   17.84  77.00 150.00   47
  6  \w    -36.00  50.00   1.00   60.00    --   17.84 -77.00 -90.00   86
  7  \w    -40.00  49.00   1.00   60.00    --   17.84 -77.00-180.00   89
  8  \w     -9.00  41.00   1.00   60.00    --   17.84  57.00  60.00   50
;
_diffrn_measurement_device 'four-circle diffractometer'
_diffrn_measurement_device_type 'New Xcalibur, Atlas'
_diffrn_measurement_method '\w scans'
_diffrn_orient_matrix_type 'CrysAlisPro convention (1999,Acta A55,543-557)'
_diffrn_orient_matrix_UB_11 0.0760374000
_diffrn_orient_matrix_UB_12 -0.0268874000
_diffrn_orient_matrix_UB_13 0.0151765000
_diffrn_orient_matrix_UB_21 0.0351987000
_diffrn_orient_matrix_UB_22 -0.0154629000
_diffrn_orient_matrix_UB_23 -0.0299617000
_diffrn_orient_matrix_UB_31 0.0295121000
_diffrn_orient_matrix_UB_32 0.0875851000
_diffrn_orient_matrix_UB_33 -0.0006259000
_diffrn_radiation_monochromator graphite
_diffrn_radiation_probe x-ray
_diffrn_radiation_type 'Mo K\a'
_diffrn_radiation_wavelength 0.71073
_diffrn_reflns_av_R_equivalents 0.0406
_diffrn_reflns_av_unetI/netI 0.0344
_diffrn_reflns_Laue_measured_fraction_full 0.998
_diffrn_reflns_Laue_measured_fraction_max 0.922
_diffrn_reflns_limit_h_max 11
_diffrn_reflns_limit_h_min -11
_diffrn_reflns_limit_k_max 11
_diffrn_reflns_limit_k_min -11
_diffrn_reflns_limit_l_max 31
_diffrn_reflns_limit_l_min -31
_diffrn_reflns_number 24274
_diffrn_reflns_point_group_measured_fraction_full 0.998
_diffrn_reflns_point_group_measured_fraction_max 0.922
_diffrn_reflns_theta_full 25.242
_diffrn_reflns_theta_max 32.410
_diffrn_reflns_theta_min 3.240
_diffrn_source 'fine-focus sealed X-ray tube'
_diffrn_source_type 'Enhance (Mo) X-ray Source'
_exptl_absorpt_coefficient_mu 4.995
_exptl_absorpt_correction_T_max 0.50085
_exptl_absorpt_correction_T_min 0.48902
_exptl_absorpt_correction_type sphere
_exptl_absorpt_process_details
;
CrysAlisPro 1.171.40.79a (Rigaku Oxford Diffraction, 2020)
Spherical absorption correction
 using equivalent radius and absorption coefficient.
Empirical absorption correction using spherical harmonics,
 implemented in SCALE3 ABSPACK scaling algorithm.
;
_exptl_crystal_colour colourless
_exptl_crystal_colour_primary colourless
_exptl_crystal_density_diffrn 1.754
_exptl_crystal_description needle
_exptl_crystal_F_000 656
_exptl_crystal_recrystallization_method 'Re-crystallisation from solvent: C6D6'
_exptl_crystal_size_max 0.298
_exptl_crystal_size_mid 0.085
_exptl_crystal_size_min 0.056
_exptl_crystal_size_rad 0.065
_refine_diff_density_max 0.739
_refine_diff_density_min -0.565
_refine_diff_density_rms 0.123
_refine_ls_extinction_method none
_refine_ls_goodness_of_fit_ref 1.046
_refine_ls_hydrogen_treatment constr
_refine_ls_matrix_type full
_refine_ls_number_parameters 115
_refine_ls_number_reflns 4258
_refine_ls_number_restraints 0
_refine_ls_restrained_S_all 1.046
_refine_ls_R_factor_all 0.0475
_refine_ls_R_factor_gt 0.0322
_refine_ls_shift/su_max 0.001
_refine_ls_shift/su_mean 0.000
_refine_ls_structure_factor_coef Fsqd
_refine_ls_weighting_details 'w=1/[\s^2^(Fo^2^)+(0.0178P)^2^+1.0580P] where P=(Fo^2^+2Fc^2^)/3'
_refine_ls_weighting_scheme calc
_refine_ls_wR_factor_gt 0.0532
_refine_ls_wR_factor_ref 0.0583
_reflns_Friedel_coverage 0.000
_reflns_number_gt 3488
_reflns_number_total 4258
_reflns_threshold_expression 'I > 2\s(I)'
_cod_data_source_file d4dt01371a2.cif
_cod_data_source_block rmk_219_c_scale
_cod_depositor_comments 'Adding full bibliography for 7716522--7716529.cif.'
_cod_database_code 7716529
_shelx_shelxl_version_number 2018/3
_chemical_oxdiff_formula C10H18As1I1
_shelx_space_group_comment
;
The symmetry employed for this shelxl refinement is uniquely defined
by the following loop, which should always be used as a source of
symmetry information in preference to the above space-group names.
They are only intended as comments.
;
_reflns_odcompleteness_completeness 99.66
_reflns_odcompleteness_iscentric 1
_reflns_odcompleteness_theta 29.51
_olex2_refinement_description
;
1. Fixed Uiso
 At 1.5 times of:
  All C(H,H,H) groups
2.a Idealised Me refined as rotating group:
 C7(H7a,H7b,H7c), C2(H2a,H2b,H2c), C8(H8a,H8b,H8c), C1(H1a,H1b,H1c), C9(H9a,
 H9b,H9c), C10(H10a,H10b,H10c)
;
_ins_header
;
TITL RMK_219_C_scale in P2(1)/c 
REM P2(1)/c (#14 in standard setting)
CELL 0.71073   7.988313   7.633773  21.120777  90.0000  91.5493  90.0000
ZERR    6.00   0.000384   0.000288   0.000791   0.0000   0.0042   0.0000
LATT  1
SYMM -x, y+1/2,-z+1/2 
SFAC C H As I
UNIT 60.00 108.00 6.00 6.00
TREF
HKLF 4
END
;
_olex2_submission_special_instructions 'No special instructions were received'
_oxdiff_exptl_absorpt_empirical_details
;
Empirical correction (ABSPACK) includes:
- Absorption correction using spherical harmonics
- Frame scaling
;
_oxdiff_exptl_absorpt_empirical_full_max 1.205
_oxdiff_exptl_absorpt_empirical_full_min 0.890

loop_
_space_group_symop_operation_xyz
'x, y, z'
'-x, y+1/2, -z+1/2'
'-x, -y, -z'
'x, -y-1/2, z-1/2'

loop_
_atom_site_label
_atom_site_type_symbol
_atom_site_fract_x
_atom_site_fract_y
_atom_site_fract_z
_atom_site_U_iso_or_equiv
_atom_site_adp_type
_atom_site_occupancy
_atom_site_site_symmetry_order
_atom_site_calc_flag
_atom_site_refinement_flags_posn
_atom_site_refinement_flags_adp
_atom_site_refinement_flags_occupancy
_atom_site_disorder_assembly
_atom_site_disorder_group
I1 I 0.30310(2) 0.48494(2) 0.84891(2) 0.03138(6) Uani 1 1 d . . . . .
As1 As 0.32858(3) 0.42698(3) 0.64042(2) 0.02042(6) Uani 1 1 d . . . . .
C3 C 0.3314(3) 0.3858(3) 0.55141(12) 0.0228(5) Uani 1 1 d . . . . .
C5 C 0.1843(3) 0.6612(3) 0.56622(13) 0.0229(5) Uani 1 1 d . . . . .
C7 C 0.3988(3) 0.2233(3) 0.52222(13) 0.0287(6) Uani 1 1 d . . . . .
H7A H 0.500333 0.189350 0.544303 0.043 Uiso 1 1 calc R U . . .
H7B H 0.421747 0.245113 0.478537 0.043 Uiso 1 1 calc R U . . .
H7C H 0.317825 0.130959 0.525046 0.043 Uiso 1 1 calc R U . . .
C6 C 0.2059(3) 0.6388(3) 0.62871(13) 0.0241(5) Uani 1 1 d . . . . .
C2 C 0.5364(3) 0.4684(3) 0.68462(13) 0.0263(5) Uani 1 1 d . . . . .
H2A H 0.608353 0.368801 0.679899 0.039 Uiso 1 1 calc R U . . .
H2B H 0.516342 0.486883 0.728733 0.039 Uiso 1 1 calc R U . . .
H2C H 0.588978 0.570334 0.667465 0.039 Uiso 1 1 calc R U . . .
C4 C 0.2487(3) 0.5201(3) 0.52384(12) 0.0221(5) Uani 1 1 d . . . . .
C8 C 0.2143(4) 0.5326(4) 0.45393(13) 0.0300(6) Uani 1 1 d . . . . .
H8A H 0.266817 0.635868 0.437741 0.045 Uiso 1 1 calc R U . . .
H8B H 0.095667 0.538994 0.445793 0.045 Uiso 1 1 calc R U . . .
H8C H 0.258490 0.431026 0.433432 0.045 Uiso 1 1 calc R U . . .
C1 C 0.2094(4) 0.2451(4) 0.68197(14) 0.0344(7) Uani 1 1 d . . . . .
H1A H 0.102537 0.228211 0.660968 0.052 Uiso 1 1 calc R U . . .
H1B H 0.193125 0.277389 0.725299 0.052 Uiso 1 1 calc R U . . .
H1C H 0.272639 0.138311 0.680521 0.052 Uiso 1 1 calc R U . . .
C9 C 0.0983(4) 0.8176(3) 0.53668(14) 0.0328(6) Uani 1 1 d . . . . .
H9A H 0.000744 0.779733 0.512904 0.049 Uiso 1 1 calc R U . . .
H9B H 0.173595 0.875803 0.508954 0.049 Uiso 1 1 calc R U . . .
H9C H 0.065560 0.897025 0.569348 0.049 Uiso 1 1 calc R U . . .
C10 C 0.1609(4) 0.7533(4) 0.68340(14) 0.0373(7) Uani 1 1 d . . . . .
H10A H 0.120149 0.681990 0.717097 0.056 Uiso 1 1 calc R U . . .
H10B H 0.075416 0.834705 0.669986 0.056 Uiso 1 1 calc R U . . .
H10C H 0.258226 0.816622 0.698111 0.056 Uiso 1 1 calc R U . . .

loop_
_atom_site_aniso_label
_atom_site_aniso_U_11
_atom_site_aniso_U_22
_atom_site_aniso_U_33
_atom_site_aniso_U_23
_atom_site_aniso_U_13
_atom_site_aniso_U_12
I1 0.04286(12) 0.02952(10) 0.02177(9) 0.00001(7) 0.00102(8) -0.00705(8)
As1 0.02391(13) 0.01843(12) 0.01873(12) 0.00021(9) -0.00306(10) -0.00048(10)
C3 0.0213(12) 0.0270(12) 0.0200(12) -0.0013(10) -0.0024(10) -0.0050(10)
C5 0.0181(12) 0.0221(12) 0.0283(13) 0.0051(10) -0.0019(10) -0.0023(9)
C7 0.0283(14) 0.0300(14) 0.0277(14) -0.0052(11) -0.0036(12) -0.0013(11)
C6 0.0237(12) 0.0201(11) 0.0283(13) 0.0010(10) -0.0026(11) 0.0018(10)
C2 0.0249(13) 0.0311(13) 0.0224(12) -0.0034(10) -0.0045(11) 0.0010(11)
C4 0.0174(11) 0.0278(12) 0.0210(12) 0.0025(10) -0.0016(10) -0.0072(10)
C8 0.0299(14) 0.0380(15) 0.0218(13) 0.0070(11) -0.0020(11) -0.0085(12)
C1 0.0424(17) 0.0310(14) 0.0299(15) 0.0038(12) 0.0003(13) -0.0118(13)
C9 0.0347(15) 0.0263(13) 0.0372(16) 0.0097(12) -0.0018(13) 0.0013(12)
C10 0.0460(18) 0.0316(15) 0.0339(16) -0.0034(12) -0.0039(14) 0.0116(13)

loop_
_atom_type_symbol
_atom_type_description
_atom_type_scat_dispersion_real
_atom_type_scat_dispersion_imag
_atom_type_scat_source
C C 0.0033 0.0016 'International Tables Vol C Tables 4.2.6.8 and 6.1.1.4'
H H 0.0000 0.0000 'International Tables Vol C Tables 4.2.6.8 and 6.1.1.4'
As As 0.0499 2.0058 'International Tables Vol C Tables 4.2.6.8 and 6.1.1.4'
I I -0.4742 1.8119 'International Tables Vol C Tables 4.2.6.8 and 6.1.1.4'

loop_
_exptl_crystal_face_index_h
_exptl_crystal_face_index_k
_exptl_crystal_face_index_l
_exptl_crystal_face_perp_dist
11 1 -7 0.0402
-11 0 8 0.0334
0 -11 -2 0.1436
-4 10 4 0.1264
-2 0 -29 0.0282
2 0 29 0.0282

loop_
_geom_angle_atom_site_label_1
_geom_angle_atom_site_label_2
_geom_angle_atom_site_label_3
_geom_angle
_geom_angle_site_symmetry_1
_geom_angle_site_symmetry_3
_geom_angle_publ_flag
C3 As1 C2 118.43(11) . . ?
C3 As1 C1 110.64(12) . . ?
C6 As1 C3 91.82(11) . . ?
C6 As1 C2 111.14(11) . . ?
C6 As1 C1 114.58(13) . . ?
C2 As1 C1 109.47(12) . . ?
C7 C3 As1 123.95(19) . . ?
C4 C3 As1 106.42(19) . . ?
C4 C3 C7 129.3(2) . . ?
C6 C5 C4 117.4(2) . . ?
C6 C5 C9 123.8(3) . . ?
C4 C5 C9 118.8(2) . . ?
C3 C7 H7A 109.5 . . ?
C3 C7 H7B 109.5 . . ?
C3 C7 H7C 109.5 . . ?
H7A C7 H7B 109.5 . . ?
H7A C7 H7C 109.5 . . ?
H7B C7 H7C 109.5 . . ?
C5 C6 As1 106.82(19) . . ?
C5 C6 C10 131.1(2) . . ?
C10 C6 As1 121.90(19) . . ?
As1 C2 H2A 109.5 . . ?
As1 C2 H2B 109.5 . . ?
As1 C2 H2C 109.5 . . ?
H2A C2 H2B 109.5 . . ?
H2A C2 H2C 109.5 . . ?
H2B C2 H2C 109.5 . . ?
C3 C4 C5 117.5(2) . . ?
C3 C4 C8 123.4(2) . . ?
C8 C4 C5 119.1(2) . . ?
C4 C8 H8A 109.5 . . ?
C4 C8 H8B 109.5 . . ?
C4 C8 H8C 109.5 . . ?
H8A C8 H8B 109.5 . . ?
H8A C8 H8C 109.5 . . ?
H8B C8 H8C 109.5 . . ?
As1 C1 H1A 109.5 . . ?
As1 C1 H1B 109.5 . . ?
As1 C1 H1C 109.5 . . ?
H1A C1 H1B 109.5 . . ?
H1A C1 H1C 109.5 . . ?
H1B C1 H1C 109.5 . . ?
C5 C9 H9A 109.5 . . ?
C5 C9 H9B 109.5 . . ?
C5 C9 H9C 109.5 . . ?
H9A C9 H9B 109.5 . . ?
H9A C9 H9C 109.5 . . ?
H9B C9 H9C 109.5 . . ?
C6 C10 H10A 109.5 . . ?
C6 C10 H10B 109.5 . . ?
C6 C10 H10C 109.5 . . ?
H10A C10 H10B 109.5 . . ?
H10A C10 H10C 109.5 . . ?
H10B C10 H10C 109.5 . . ?

loop_
_geom_bond_atom_site_label_1
_geom_bond_atom_site_label_2
_geom_bond_distance
_geom_bond_site_symmetry_2
_geom_bond_publ_flag
As1 C3 1.907(3) . ?
As1 C6 1.903(2) . ?
As1 C2 1.909(2) . ?
As1 C1 1.910(3) . ?
C3 C7 1.492(4) . ?
C3 C4 1.344(3) . ?
C5 C6 1.337(4) . ?
C5 C4 1.500(4) . ?
C5 C9 1.504(3) . ?
C7 H7A 0.9600 . ?
C7 H7B 0.9600 . ?
C7 H7C 0.9600 . ?
C6 C10 1.500(4) . ?
C2 H2A 0.9600 . ?
C2 H2B 0.9600 . ?
C2 H2C 0.9600 . ?
C4 C8 1.498(4) . ?
C8 H8A 0.9600 . ?
C8 H8B 0.9600 . ?
C8 H8C 0.9600 . ?
C1 H1A 0.9600 . ?
C1 H1B 0.9600 . ?
C1 H1C 0.9600 . ?
C9 H9A 0.9600 . ?
C9 H9B 0.9600 . ?
C9 H9C 0.9600 . ?
C10 H10A 0.9600 . ?
C10 H10B 0.9600 . ?
C10 H10C 0.9600 . ?

loop_
_geom_torsion_atom_site_label_1
_geom_torsion_atom_site_label_2
_geom_torsion_atom_site_label_3
_geom_torsion_atom_site_label_4
_geom_torsion
_geom_torsion_site_symmetry_1
_geom_torsion_site_symmetry_2
_geom_torsion_site_symmetry_3
_geom_torsion_site_symmetry_4
_geom_torsion_publ_flag
As1 C3 C4 C5 1.8(3) . . . . ?
As1 C3 C4 C8 -176.5(2) . . . . ?
C7 C3 C4 C5 175.6(2) . . . . ?
C7 C3 C4 C8 -2.7(4) . . . . ?
C6 C5 C4 C3 -3.5(3) . . . . ?
C6 C5 C4 C8 174.9(2) . . . . ?
C4 C5 C6 As1 3.0(3) . . . . ?
C4 C5 C6 C10 178.6(3) . . . . ?
C9 C5 C6 As1 -177.7(2) . . . . ?
C9 C5 C6 C10 -2.1(5) . . . . ?
C9 C5 C4 C3 177.2(2) . . . . ?
C9 C5 C4 C8 -4.4(3) . . . . ?

loop_
_exptl_oxdiff_crystal_face_indexfrac_h
_exptl_oxdiff_crystal_face_indexfrac_k
_exptl_oxdiff_crystal_face_indexfrac_l
_exptl_oxdiff_crystal_face_x
_exptl_oxdiff_crystal_face_y
_exptl_oxdiff_crystal_face_z
10.9401 0.8534 -7.4392 0.6960 0.5948 0.4023
-10.9611 0.0389 7.6089 -0.7190 -0.6144 -0.3248
-0.4573 -10.7386 -1.5491 0.2305 0.1964 -0.9531
-3.6218 10.0855 4.2647 -0.4818 -0.4112 0.7738
-1.6797 -0.2546 -29.3071 -0.5657 0.8229 -0.0535
1.6797 0.2546 29.3071 0.5657 -0.8229 0.0535
